data_1519214
loop_
_publ_author_name
'Bruce, Duncan W.'
'Gelbrich, Thomas'
'Hursthouse, Michael B.'

_publ_section_title
;
 C60H69LaN6O24
;
_journal_name_full 'Crystal Structure Report Archive'
_journal_page_first 810
_journal_year 1999
_chemical_formula_sum 'C60 H69 La N6 O24'
_chemical_formula_weight 1397.12
_space_group_IT_number 2
_symmetry_cell_setting triclinic
_symmetry_space_group_name_Hall '-P 1'
_symmetry_space_group_name_H-M 'P -1'
_atom_sites_solution_hydrogens geom
_atom_sites_solution_primary direct
_atom_sites_solution_secondary difmap
_cell_angle_alpha 68.4390(10)
_cell_angle_beta 84.5880(10)
_cell_angle_gamma 76.9660(10)
_cell_formula_units_Z 2
_cell_length_a 11.5712(2)
_cell_length_b 17.2776(4)
_cell_length_c 17.8033(3)
_cell_measurement_reflns_used 26111
_cell_measurement_temperature 150(2)
_cell_volume 3224.69(11)
_computing_cell_refinement 'DENZO and COLLECT'
_computing_data_collection
;
DENZO (Otwinowski and Minor, 1997) COLLECT (Hooft, 1998)
;
_computing_data_reduction 'DENZO and COLLECT'
_computing_publication_material 'PLATON (Spek, 1990)'
_computing_structure_refinement 'SHELXL-97 (Sheldrick, 1997)'
_computing_structure_solution 'SHELXS-97 (Sheldrick, 1990)'
_diffrn_ambient_temperature 150(2)
_diffrn_measured_fraction_theta_full 0.990
_diffrn_measured_fraction_theta_max 0.990
_diffrn_measurement_device_type 'Enraf Nonius KappaCCD area detector'
_diffrn_measurement_method '\p and \q scans to fill Ewald sphere'
_diffrn_radiation_monochromator graphite
_diffrn_radiation_source 'Enraf Nonius FR591 rotating anode'
_diffrn_radiation_type MoK\a
_diffrn_radiation_wavelength 0.71073
_diffrn_reflns_av_R_equivalents 0.0541
_diffrn_reflns_av_sigmaI/netI 0.0914
_diffrn_reflns_limit_h_max 13
_diffrn_reflns_limit_h_min -13
_diffrn_reflns_limit_k_max 20
_diffrn_reflns_limit_k_min -16
_diffrn_reflns_limit_l_max 21
_diffrn_reflns_limit_l_min -19
_diffrn_reflns_number 24788
_diffrn_reflns_theta_full 25.00
_diffrn_reflns_theta_max 25.00
_diffrn_reflns_theta_min 1.99
_exptl_absorpt_coefficient_mu 0.746
_exptl_absorpt_correction_T_max 0.9636
_exptl_absorpt_correction_T_min 0.9158
_exptl_absorpt_correction_type empirical
_exptl_absorpt_process_details 'SORTAV (R. H. Blessing, 1995, 1997)'
_exptl_crystal_colour yellow
_exptl_crystal_density_diffrn 1.439
_exptl_crystal_density_method 'not measured'
_exptl_crystal_description Prism
_exptl_crystal_F_000 1440
_exptl_crystal_size_max 0.12
_exptl_crystal_size_mid 0.05
_exptl_crystal_size_min 0.05
_refine_diff_density_max 1.017
_refine_diff_density_min -0.521
_refine_diff_density_rms 0.091
_refine_ls_extinction_coef 0.0021(4)
_refine_ls_extinction_expression Fc^*^=kFc[1+0.001xFc^2^\l^3^/sin(2\q)]^-1/4^
_refine_ls_extinction_method SHELXL
_refine_ls_goodness_of_fit_ref 1.004
_refine_ls_hydrogen_treatment constr
_refine_ls_matrix_type full
_refine_ls_number_parameters 862
_refine_ls_number_reflns 11254
_refine_ls_number_restraints 9
_refine_ls_restrained_S_all 1.007
_refine_ls_R_factor_all 0.0928
_refine_ls_R_factor_gt 0.0588
_refine_ls_shift/su_max 0.073
_refine_ls_shift/su_mean 0.003
_refine_ls_structure_factor_coef Fsqd
_refine_ls_weighting_details 'calc w=1/[\s^2^(Fo^2^)+(0.0813P)^2^+0.0000P] where P=(Fo^2^+2Fc^2^)/3'
_refine_ls_weighting_scheme calc
_refine_ls_wR_factor_gt 0.1347
_refine_ls_wR_factor_ref 0.1471
_reflns_number_gt 7948
_reflns_number_total 11254
_reflns_threshold_expression >2sigma(I)
_cod_data_source_file eCrystal-810.cif
_cod_data_source_block s92
_cod_depositor_comments
;
Citation :
Bruce, Duncan W. and Gelbrich, Thomas and Hursthouse, Michael B. (1999) 
University of Southampton, Crystal Structure Report Archive. 
(doi:10.5258/ecrystals/810)

More at:
http://ecrystals.chem.soton.ac.uk/810/

The following automatic conversions were performed:

'_symmetry_cell_setting' value 'Triclinic' changed to 'triclinic'
according to the built-in table from CIF Core dictionary named
'cif_core.dic' version 2.4.1 from 2010-06-29.

Automatic conversion script
Id: cif_fix_values 3105 2015-03-04 15:46:00Z robertas 
;
_cod_original_sg_symbol_H-M P-1
_cod_database_code 1519214

loop_
_symmetry_equiv_pos_as_xyz
'x, y, z'
'-x, -y, -z'

loop_
_atom_site_label
_atom_site_type_symbol
_atom_site_fract_x
_atom_site_fract_y
_atom_site_fract_z
_atom_site_U_iso_or_equiv
_atom_site_adp_type
_atom_site_occupancy
_atom_site_symmetry_multiplicity
_atom_site_calc_flag
_atom_site_refinement_flags
_atom_site_disorder_assembly
_atom_site_disorder_group
La1 La -0.02351(2) 0.966090(19) -0.237929(16) 0.04109(14) Uani 1 1 d . . .
O1 O 0.0935(3) 1.0768(2) -0.3395(2) 0.0531(9) Uani 1 1 d . . .
O2 O 0.2629(3) 1.0981(3) -0.3168(3) 0.0707(11) Uani 1 1 d . . .
O3 O 0.1987(3) 0.9841(3) -0.2385(2) 0.0582(10) Uani 1 1 d . . .
O4 O -0.1341(4) 1.2222(3) -0.2513(3) 0.0833(13) Uani 1 1 d . . .
O5 O -0.1555(3) 1.1205(2) -0.2893(2) 0.0537(9) Uani 1 1 d . . .
O6 O -0.0389(3) 1.0935(2) -0.1910(2) 0.0565(9) Uani 1 1 d . . .
O7 O -0.0445(3) 0.8118(2) -0.2171(2) 0.0579(9) Uani 1 1 d . . .
O8 O 0.0732(4) 0.7276(3) -0.2707(3) 0.0927(15) Uani 1 1 d . . .
O9 O 0.1216(3) 0.8433(2) -0.2729(2) 0.0559(9) Uani 1 1 d . . .
O11 O -0.6171(5) 0.5475(3) -0.3495(3) 0.1077(18) Uani 1 1 d . . .
O12 O -0.4324(5) 0.5768(3) -0.4357(4) 0.0982(16) Uani 1 1 d . . .
O13 O -0.4863(4) 0.8862(3) -0.3455(2) 0.0697(11) Uani 1 1 d . . .
O14 O -0.3441(4) 0.8380(3) -0.4219(3) 0.0708(11) Uani 1 1 d . . .
O15 O -0.0823(3) 0.9891(2) -0.37115(18) 0.0484(8) Uani 1 1 d . . .
O21 O 0.0383(7) 0.4748(7) 0.3396(4) 0.188(4) Uani 1 1 d . . .
O22 O -0.0677(8) 0.6069(7) 0.3621(5) 0.178(3) Uani 1 1 d . . .
O23 O -0.2981(5) 0.7968(4) 0.1014(3) 0.0932(16) Uani 1 1 d . . .
O24 O -0.2766(4) 0.7116(3) 0.0301(2) 0.0727(12) Uani 1 1 d . . .
O25 O -0.2265(3) 0.9543(2) -0.1982(2) 0.0522(9) Uani 1 1 d . . .
O31 O 0.7127(4) 0.4831(3) -0.2421(3) 0.0819(13) Uani 1 1 d . . .
O32 O 0.7097(4) 0.6079(3) -0.1967(3) 0.0947(15) Uani 1 1 d . . .
O33 O 0.2438(5) 0.5420(4) -0.0289(4) 0.1118(18) Uani 1 1 d . . .
O34 O 0.3226(4) 0.6572(3) -0.0534(2) 0.0703(11) Uani 1 1 d . . .
O35 O 0.0210(3) 0.9032(2) -0.09579(18) 0.0496(9) Uani 1 1 d . . .
N11 N -0.0480(4) 1.1299(3) -0.4907(3) 0.0494(11) Uani 1 1 d . . .
H11 H -0.0230 1.0911 -0.4440 0.057(16) Uiso 1 1 calc R . .
N21 N -0.4068(4) 1.0376(3) -0.2940(3) 0.0547(12) Uani 1 1 d . . .
H21 H -0.3334 1.0331 -0.2812 0.061(16) Uiso 1 1 calc R . .
N31 N -0.1053(4) 0.9190(4) 0.0337(3) 0.0577(12) Uani 1 1 d . . .
H31 H -0.0894 0.9436 -0.0179 0.053(16) Uiso 1 1 calc R . .
N1 N 0.1879(4) 1.0534(3) -0.2981(3) 0.0521(11) Uani 1 1 d . . .
N2 N -0.1105(4) 1.1480(3) -0.2443(3) 0.0537(11) Uani 1 1 d . . .
N3 N 0.0502(5) 0.7916(3) -0.2530(3) 0.0594(12) Uani 1 1 d . . .
C101 C -0.5799(7) 0.6178(4) -0.3517(4) 0.079(2) Uani 1 1 d . . .
C102 C -0.4773(6) 0.6335(4) -0.3984(4) 0.0741(19) Uani 1 1 d . . .
C103 C -0.4325(5) 0.7031(4) -0.4056(4) 0.0616(16) Uani 1 1 d . . .
H103 H -0.3634 0.7140 -0.4376 0.064(17) Uiso 1 1 calc R . .
C104 C -0.4881(5) 0.7564(4) -0.3665(3) 0.0598(16) Uani 1 1 d . . .
C105 C -0.5889(6) 0.7416(4) -0.3198(4) 0.0695(18) Uani 1 1 d . . .
H105 H -0.6267 0.7790 -0.2927 0.11(3) Uiso 1 1 calc R . .
C106 C -0.6338(6) 0.6716(5) -0.3130(4) 0.082(2) Uani 1 1 d . . .
H106 H -0.7030 0.6609 -0.2810 0.066(17) Uiso 1 1 calc R . .
C107 C -0.7222(8) 0.5284(6) -0.3064(7) 0.141(4) Uani 1 1 d . . .
H10A H -0.7369 0.4763 -0.3101 0.13(3) Uiso 1 1 calc R . .
H10B H -0.7891 0.5755 -0.3296 0.18(5) Uiso 1 1 calc R . .
H10C H -0.7136 0.5203 -0.2496 0.16(4) Uiso 1 1 calc R . .
C108 C -0.3303(8) 0.5903(6) -0.4832(7) 0.118(3) Uani 1 1 d . . .
H10D H -0.3057 0.5461 -0.5069 0.13(3) Uiso 1 1 calc R . .
H10E H -0.2665 0.5882 -0.4496 0.14(3) Uiso 1 1 calc R . .
H10F H -0.3472 0.6462 -0.5264 0.11(3) Uiso 1 1 calc R . .
C109 C -0.4441(5) 0.8331(4) -0.3739(4) 0.0590(15) Uani 1 1 d . . .
C110 C -0.2966(5) 0.9107(4) -0.4429(4) 0.0563(15) Uani 1 1 d . . .
C111 C -0.3211(5) 0.9716(4) -0.5203(3) 0.0611(15) Uani 1 1 d . . .
H111 H -0.3772 0.9676 -0.5537 0.09(2) Uiso 1 1 calc R . .
C112 C -0.2626(5) 1.0360(4) -0.5459(3) 0.0572(15) Uani 1 1 d . . .
H112 H -0.2771 1.0772 -0.5987 0.062(16) Uiso 1 1 calc R . .
C113 C -0.1803(4) 1.0444(3) -0.4970(3) 0.0441(12) Uani 1 1 d . . .
C114 C -0.1577(4) 0.9822(3) -0.4175(3) 0.0430(12) Uani 1 1 d . . .
C115 C -0.2181(5) 0.9146(3) -0.3919(3) 0.0519(13) Uani 1 1 d . . .
H115 H -0.2048 0.8720 -0.3397 0.056(15) Uiso 1 1 calc R . .
C116 C -0.1237(4) 1.1146(3) -0.5276(3) 0.0468(12) Uani 1 1 d . . .
H116 H -0.1442 1.1538 -0.5805 0.050(14) Uiso 1 1 calc R . .
C117 C 0.0008(5) 1.2066(4) -0.5197(4) 0.0611(15) Uani 1 1 d . . .
H11A H -0.0063 1.2330 -0.5792 0.09(2) Uiso 1 1 calc R . .
H11B H 0.0861 1.1917 -0.5063 0.057(15) Uiso 1 1 calc R . .
C118 C -0.0642(6) 1.2686(4) -0.4814(4) 0.0746(18) Uani 1 1 d . . .
H11C H -0.0518 1.2430 -0.4224 0.09(2) Uiso 1 1 calc R . .
H11D H -0.0301 1.3203 -0.5022 0.14(3) Uiso 1 1 calc R . .
C119 C -0.1941(7) 1.2936(5) -0.4971(5) 0.090(2) Uani 1 1 d . . .
H11E H -0.2306 1.2434 -0.4707 0.19(5) Uiso 1 1 calc R . .
H11F H -0.2074 1.3137 -0.5559 0.22(5) Uiso 1 1 calc R . .
C120 C -0.2544(9) 1.3653(6) -0.4642(6) 0.132(3) Uani 1 1 d . . .
H12A H -0.3398 1.3799 -0.4744 0.197 Uiso 1 1 calc R . .
H12B H -0.2201 1.4157 -0.4916 0.197 Uiso 1 1 calc R . .
H12C H -0.2413 1.3454 -0.4060 0.197 Uiso 1 1 calc R . .
C201 C -0.0245(11) 0.5313(8) 0.2682(7) 0.149(4) Uani 1 1 d DU . .
C202 C -0.0828(8) 0.6010(7) 0.2857(4) 0.122(4) Uani 1 1 d D . .
C203 C -0.1636(8) 0.6719(7) 0.2270(4) 0.124(4) Uani 1 1 d . . .
H203 H -0.2043 0.7221 0.2359 0.149 Uiso 1 1 calc R . .
C204 C -0.1723(6) 0.6547(6) 0.1544(4) 0.093(3) Uani 1 1 d D . .
C205 C -0.1134(8) 0.5826(7) 0.1404(5) 0.116(3) Uani 1 1 d D . .
H205 H -0.1258 0.5760 0.0913 0.139 Uiso 1 1 calc R . .
C206 C -0.0334(7) 0.5168(6) 0.1990(5) 0.121(3) Uani 1 1 d D . .
H206 H 0.0099 0.4671 0.1900 0.145 Uiso 1 1 calc R . .
C207 C 0.1071(12) 0.3828(8) 0.3405(8) 0.188(6) Uani 1 1 d . . .
H20A H 0.1500 0.3518 0.3913 0.283 Uiso 1 1 calc R . .
H20B H 0.1636 0.3895 0.2950 0.283 Uiso 1 1 calc R . .
H20C H 0.0499 0.3510 0.3356 0.283 Uiso 1 1 calc R . .
C208 C -0.1252(16) 0.6920(12) 0.3727(11) 0.264(9) Uiso 1 1 d . . .
H20D H -0.1096 0.6885 0.4271 0.396 Uiso 1 1 calc R . .
H20E H -0.2110 0.7038 0.3650 0.396 Uiso 1 1 calc R . .
H20F H -0.0914 0.7379 0.3326 0.396 Uiso 1 1 calc R . .
C209 C -0.2546(7) 0.7285(6) 0.0953(4) 0.088(2) Uani 1 1 d . . .
C210 C -0.3242(5) 0.7821(4) -0.0380(3) 0.0592(15) Uani 1 1 d . . .
C211 C -0.4442(5) 0.7935(4) -0.0571(4) 0.0625(15) Uani 1 1 d . . .
H211 H -0.4935 0.7569 -0.0236 0.060(16) Uiso 1 1 calc R . .
C212 C -0.4858(5) 0.8589(4) -0.1251(4) 0.0591(15) Uani 1 1 d . . .
H212 H -0.5656 0.8674 -0.1400 0.074(18) Uiso 1 1 calc R . .
C213 C -0.4147(4) 0.9147(4) -0.1745(3) 0.0494(13) Uani 1 1 d . . .
C214 C -0.2937(4) 0.9020(3) -0.1539(3) 0.0474(13) Uani 1 1 d . . .
C215 C -0.2517(5) 0.8335(4) -0.0842(3) 0.0520(13) Uani 1 1 d . . .
H215 H -0.1715 0.8228 -0.0690 0.053(14) Uiso 1 1 calc R . .
C216 C -0.4639(5) 0.9832(4) -0.2460(4) 0.0550(14) Uani 1 1 d . . .
H216 H -0.5440 0.9883 -0.2583 0.059(15) Uiso 1 1 calc R . .
C217 C -0.4521(5) 1.1061(4) -0.3679(4) 0.0709(18) Uani 1 1 d . . .
H21A H -0.5350 1.1045 -0.3758 0.044(13) Uiso 1 1 calc R . .
H21B H -0.4040 1.0981 -0.4145 0.062(16) Uiso 1 1 calc R . .
C218 C -0.4478(6) 1.1948(5) -0.3642(5) 0.090(2) Uani 1 1 d . . .
H21C H -0.3667 1.1935 -0.3498 0.18(4) Uiso 1 1 calc R . .
H21D H -0.4650 1.2390 -0.4184 0.13(3) Uiso 1 1 calc R . .
C219 C -0.5333(8) 1.2183(5) -0.3049(5) 0.099(2) Uani 1 1 d . . .
H21E H -0.5204 1.1721 -0.2515 0.09(2) Uiso 1 1 calc R . .
H21F H -0.6150 1.2244 -0.3217 0.12(3) Uiso 1 1 calc R . .
C220 C -0.5203(9) 1.3026(5) -0.2974(6) 0.131(3) Uani 1 1 d . . .
H22A H -0.5787 1.3162 -0.2581 0.196 Uiso 1 1 calc R . .
H22B H -0.5340 1.3487 -0.3501 0.196 Uiso 1 1 calc R . .
H22C H -0.4402 1.2963 -0.2793 0.196 Uiso 1 1 calc R . .
C301 C 0.6170(6) 0.5001(4) -0.1940(4) 0.0686(17) Uani 1 1 d . . .
C302 C 0.6186(6) 0.5687(4) -0.1720(4) 0.0682(18) Uani 1 1 d . . .
C303 C 0.5215(6) 0.5945(4) -0.1250(4) 0.0712(18) Uani 1 1 d . . .
H303 H 0.5188 0.6427 -0.1107 0.065(17) Uiso 1 1 calc R . .
C304 C 0.4322(6) 0.5502(4) -0.1004(4) 0.0719(18) Uani 1 1 d . . .
C305 C 0.4378(7) 0.4771(5) -0.1205(4) 0.082(2) Uani 1 1 d . . .
H305 H 0.3780 0.4444 -0.1020 0.064(17) Uiso 1 1 calc R . .
C306 C 0.5313(7) 0.4544(4) -0.1672(4) 0.0744(18) Uani 1 1 d . . .
H306 H 0.5356 0.4056 -0.1808 0.11(3) Uiso 1 1 calc R . .
C307 C 0.7144(7) 0.4174(4) -0.2721(4) 0.092(2) Uani 1 1 d . . .
H30A H 0.7858 0.4115 -0.3056 0.138 Uiso 1 1 calc R . .
H30B H 0.6438 0.4315 -0.3048 0.138 Uiso 1 1 calc R . .
H30C H 0.7147 0.3637 -0.2268 0.138 Uiso 1 1 calc R . .
C308 C 0.7192(8) 0.6711(6) -0.1667(7) 0.116(3) Uani 1 1 d . . .
H30D H 0.7901 0.6939 -0.1898 0.14(3) Uiso 1 1 calc R . .
H30E H 0.7254 0.6463 -0.1077 0.10(3) Uiso 1 1 calc R . .
H30F H 0.6487 0.7171 -0.1816 0.13(3) Uiso 1 1 calc R . .
C309 C 0.3241(7) 0.5775(5) -0.0566(4) 0.082(2) Uani 1 1 d . . .
C310 C 0.2246(5) 0.6998(4) -0.0225(3) 0.0580(15) Uani 1 1 d . . .
C311 C 0.1895(6) 0.6667(5) 0.0564(4) 0.0768(19) Uani 1 1 d . . .
H311 H 0.2255 0.6108 0.0898 0.15(4) Uiso 1 1 calc R . .
C312 C 0.1023(6) 0.7153(5) 0.0858(4) 0.0731(19) Uani 1 1 d . . .
H312 H 0.0800 0.6938 0.1412 0.13(3) Uiso 1 1 calc R . .
C313 C 0.0434(5) 0.7975(4) 0.0358(3) 0.0519(14) Uani 1 1 d . . .
C314 C 0.0767(4) 0.8286(3) -0.0472(3) 0.0436(12) Uani 1 1 d . . .
C315 C 0.1713(4) 0.7787(3) -0.0741(3) 0.0485(13) Uani 1 1 d . . .
H315 H 0.1991 0.7993 -0.1283 0.040(12) Uiso 1 1 calc R . .
C316 C -0.0446(5) 0.8442(5) 0.0702(3) 0.0615(16) Uani 1 1 d . . .
H316 H -0.0613 0.8182 0.1260 0.053(14) Uiso 1 1 calc R . .
C317 C -0.1983(6) 0.9666(5) 0.0703(4) 0.078(2) Uani 1 1 d . . .
H31A H -0.1679 1.0120 0.0786 0.11(2) Uiso 1 1 calc R . .
H31B H -0.2203 0.9281 0.1238 0.13(3) Uiso 1 1 calc R . .
C318 C -0.3074(6) 1.0062(5) 0.0179(4) 0.0799(19) Uani 1 1 d . . .
H31C H -0.3274 0.9635 -0.0008 0.10(2) Uiso 1 1 calc R . .
H31D H -0.3755 1.0244 0.0499 0.084(19) Uiso 1 1 calc R . .
C319 C -0.2848(7) 1.0818(6) -0.0540(5) 0.113(3) Uani 1 1 d . . .
H31E H -0.2699 1.1253 -0.0343 0.136 Uiso 1 1 calc R . .
H31F H -0.2121 1.0637 -0.0824 0.136 Uiso 1 1 calc R . .
C320 C -0.3817(8) 1.1208(6) -0.1117(5) 0.125(3) Uani 1 1 d . . .
H32A H -0.3600 1.1687 -0.1567 0.188 Uiso 1 1 calc R . .
H32B H -0.4536 1.1411 -0.0848 0.188 Uiso 1 1 calc R . .
H32C H -0.3966 1.0786 -0.1322 0.188 Uiso 1 1 calc R . .

loop_
_atom_site_aniso_label
_atom_site_aniso_U_11
_atom_site_aniso_U_22
_atom_site_aniso_U_33
_atom_site_aniso_U_23
_atom_site_aniso_U_13
_atom_site_aniso_U_12
La1 0.03562(19) 0.0476(2) 0.04221(19) -0.01797(14) -0.00185(12) -0.00903(13)
O1 0.0361(19) 0.066(2) 0.058(2) -0.0189(18) -0.0047(17) -0.0163(17)
O2 0.043(2) 0.085(3) 0.096(3) -0.038(2) 0.007(2) -0.030(2)
O3 0.043(2) 0.071(3) 0.058(2) -0.020(2) -0.0058(18) -0.0091(19)
O4 0.102(3) 0.054(3) 0.098(3) -0.040(2) -0.008(3) 0.001(3)
O5 0.0385(19) 0.059(2) 0.064(2) -0.0225(19) -0.0092(17) -0.0072(17)
O6 0.058(2) 0.060(2) 0.058(2) -0.0314(19) -0.0094(19) -0.005(2)
O7 0.061(2) 0.051(2) 0.060(2) -0.0194(19) 0.009(2) -0.0139(19)
O8 0.112(4) 0.064(3) 0.118(4) -0.058(3) 0.012(3) -0.012(3)
O9 0.058(2) 0.057(2) 0.051(2) -0.0210(18) 0.0007(18) -0.007(2)
O11 0.108(4) 0.075(3) 0.132(4) -0.001(3) -0.027(3) -0.055(3)
O12 0.095(4) 0.061(3) 0.143(5) -0.032(3) -0.014(3) -0.028(3)
O13 0.065(3) 0.079(3) 0.079(3) -0.039(2) -0.001(2) -0.022(2)
O14 0.061(3) 0.070(3) 0.103(3) -0.049(2) 0.013(2) -0.033(2)
O15 0.059(2) 0.052(2) 0.0394(18) -0.0143(15) -0.0053(16) -0.0220(17)
O21 0.168(7) 0.258(10) 0.102(5) 0.033(6) -0.036(5) -0.121(7)
O22 0.166(7) 0.256(10) 0.137(6) -0.063(6) 0.017(5) -0.114(7)
O23 0.112(4) 0.134(5) 0.064(3) -0.051(3) 0.023(3) -0.069(4)
O24 0.084(3) 0.084(3) 0.057(2) -0.020(2) 0.006(2) -0.041(2)
O25 0.0371(19) 0.063(2) 0.059(2) -0.0217(18) 0.0015(16) -0.0146(18)
O31 0.093(3) 0.071(3) 0.095(3) -0.049(3) -0.014(3) -0.006(3)
O32 0.070(3) 0.098(4) 0.146(5) -0.078(3) 0.000(3) -0.020(3)
O33 0.102(4) 0.093(4) 0.148(5) -0.045(4) 0.009(4) -0.036(3)
O34 0.059(3) 0.058(3) 0.085(3) -0.019(2) -0.012(2) -0.001(2)
O35 0.048(2) 0.056(2) 0.0414(18) -0.0141(17) -0.0044(16) -0.0092(17)
N11 0.050(3) 0.046(3) 0.049(3) -0.011(2) 0.001(2) -0.016(2)
N21 0.037(3) 0.072(3) 0.057(3) -0.029(3) -0.005(2) -0.004(2)
N31 0.048(3) 0.088(4) 0.058(3) -0.044(3) 0.012(2) -0.029(3)
N1 0.037(3) 0.068(3) 0.065(3) -0.039(3) 0.008(2) -0.015(2)
N2 0.049(3) 0.051(3) 0.065(3) -0.029(3) 0.003(2) -0.004(2)
N3 0.072(4) 0.053(3) 0.055(3) -0.022(2) -0.007(3) -0.006(3)
C101 0.078(5) 0.051(4) 0.091(5) 0.013(4) -0.028(4) -0.036(4)
C102 0.072(4) 0.048(4) 0.099(5) -0.015(4) -0.025(4) -0.015(3)
C103 0.050(3) 0.051(4) 0.086(4) -0.023(3) -0.011(3) -0.014(3)
C104 0.050(3) 0.056(4) 0.069(4) -0.010(3) -0.018(3) -0.017(3)
C105 0.065(4) 0.071(4) 0.063(4) -0.003(3) -0.016(3) -0.024(4)
C106 0.065(4) 0.078(5) 0.085(5) 0.005(4) -0.012(4) -0.033(4)
C107 0.125(8) 0.117(8) 0.158(10) 0.022(7) -0.026(7) -0.089(7)
C108 0.105(7) 0.076(7) 0.191(10) -0.072(7) -0.005(7) -0.011(5)
C109 0.060(4) 0.057(4) 0.062(4) -0.018(3) -0.015(3) -0.016(3)
C110 0.045(3) 0.055(4) 0.086(4) -0.044(3) 0.012(3) -0.020(3)
C111 0.064(4) 0.071(4) 0.062(4) -0.033(3) -0.014(3) -0.019(3)
C112 0.064(4) 0.061(4) 0.052(3) -0.027(3) -0.009(3) -0.009(3)
C113 0.047(3) 0.050(3) 0.041(3) -0.024(2) -0.003(2) -0.007(2)
C114 0.043(3) 0.049(3) 0.044(3) -0.024(2) 0.004(2) -0.013(2)
C115 0.052(3) 0.052(3) 0.055(3) -0.022(3) 0.003(3) -0.013(3)
C116 0.048(3) 0.050(3) 0.040(3) -0.016(2) 0.003(2) -0.007(3)
C117 0.062(4) 0.047(4) 0.072(4) -0.015(3) 0.006(3) -0.021(3)
C118 0.082(5) 0.056(4) 0.088(5) -0.018(4) -0.008(4) -0.029(4)
C119 0.091(5) 0.084(6) 0.105(6) -0.051(5) 0.002(4) -0.009(4)
C120 0.142(8) 0.102(7) 0.166(9) -0.077(7) -0.013(7) 0.002(6)
C201 0.148(4) 0.149(4) 0.149(4) -0.0522(18) -0.0018(10) -0.0319(13)
C202 0.116(7) 0.217(11) 0.055(4) -0.020(6) 0.006(5) -0.126(8)
C203 0.122(7) 0.196(10) 0.067(5) -0.014(6) 0.000(5) -0.113(7)
C204 0.075(5) 0.137(8) 0.057(4) 0.007(5) 0.001(4) -0.075(5)
C205 0.104(7) 0.116(8) 0.097(6) 0.011(6) -0.006(5) -0.043(6)
C206 0.105(7) 0.131(8) 0.133(8) -0.037(7) 0.026(6) -0.065(6)
C207 0.191(12) 0.177(12) 0.263(16) -0.135(12) 0.134(11) -0.126(11)
C209 0.093(6) 0.134(8) 0.063(4) -0.038(5) 0.026(4) -0.080(6)
C210 0.070(4) 0.070(4) 0.049(3) -0.031(3) 0.008(3) -0.025(3)
C211 0.054(3) 0.080(5) 0.071(4) -0.041(4) 0.018(3) -0.032(3)
C212 0.038(3) 0.084(5) 0.076(4) -0.052(4) 0.014(3) -0.019(3)
C213 0.036(3) 0.066(4) 0.060(3) -0.037(3) 0.008(3) -0.014(3)
C214 0.038(3) 0.059(4) 0.057(3) -0.030(3) 0.008(3) -0.019(3)
C215 0.047(3) 0.062(4) 0.056(3) -0.027(3) 0.006(3) -0.021(3)
C216 0.034(3) 0.077(4) 0.072(4) -0.049(3) 0.002(3) -0.006(3)
C217 0.044(3) 0.100(5) 0.068(4) -0.033(4) -0.008(3) -0.006(3)
C218 0.065(4) 0.096(6) 0.091(5) 0.005(4) -0.026(4) -0.038(4)
C219 0.103(6) 0.100(6) 0.113(7) -0.050(6) 0.003(5) -0.042(5)
C220 0.153(8) 0.090(6) 0.168(9) -0.052(6) -0.026(7) -0.042(6)
C301 0.074(4) 0.060(4) 0.073(4) -0.026(3) -0.018(4) -0.004(4)
C302 0.064(4) 0.057(4) 0.093(5) -0.040(4) -0.029(4) 0.002(3)
C303 0.070(4) 0.064(4) 0.083(4) -0.031(4) -0.027(4) -0.005(4)
C304 0.079(5) 0.059(4) 0.077(4) -0.029(3) -0.025(4) 0.005(4)
C305 0.086(5) 0.073(5) 0.090(5) -0.026(4) -0.019(4) -0.021(4)
C306 0.085(5) 0.055(4) 0.080(4) -0.021(4) -0.016(4) -0.007(4)
C307 0.120(6) 0.074(5) 0.098(5) -0.053(4) -0.014(5) -0.009(4)
C308 0.086(6) 0.119(7) 0.195(12) -0.115(8) 0.014(6) -0.024(6)
C309 0.084(5) 0.065(5) 0.091(5) -0.016(4) -0.030(4) -0.015(4)
C310 0.056(4) 0.058(4) 0.056(3) -0.013(3) -0.011(3) -0.012(3)
C311 0.068(4) 0.074(5) 0.067(4) -0.002(4) -0.010(4) -0.010(4)
C312 0.074(4) 0.091(5) 0.047(4) -0.003(3) -0.007(3) -0.036(4)
C313 0.042(3) 0.070(4) 0.049(3) -0.023(3) -0.001(3) -0.019(3)
C314 0.043(3) 0.054(3) 0.038(3) -0.013(2) -0.006(2) -0.021(3)
C315 0.046(3) 0.053(3) 0.043(3) -0.012(3) -0.003(2) -0.011(3)
C316 0.060(4) 0.088(5) 0.047(3) -0.022(3) -0.004(3) -0.038(4)
C317 0.067(4) 0.110(6) 0.086(5) -0.067(5) 0.022(4) -0.035(4)
C318 0.072(5) 0.091(5) 0.091(5) -0.053(4) 0.030(4) -0.023(4)
C319 0.071(5) 0.150(9) 0.115(6) -0.057(6) 0.015(5) -0.007(5)
C320 0.109(7) 0.169(9) 0.100(6) -0.067(6) -0.008(5) 0.002(6)

loop_
_atom_type_symbol
_atom_type_description
_atom_type_scat_dispersion_real
_atom_type_scat_dispersion_imag
_atom_type_scat_source
C C 0.0033 0.0016 'International Tables Vol C Tables 4.2.6.8 and 6.1.1.4'
H H 0.0000 0.0000 'International Tables Vol C Tables 4.2.6.8 and 6.1.1.4'
N N 0.0061 0.0033 'International Tables Vol C Tables 4.2.6.8 and 6.1.1.4'
O O 0.0106 0.0060 'International Tables Vol C Tables 4.2.6.8 and 6.1.1.4'
La La -0.2871 2.4523 'International Tables Vol C Tables 4.2.6.8 and 6.1.1.4'

loop_
_geom_angle_atom_site_label_1
_geom_angle_atom_site_label_2
_geom_angle_atom_site_label_3
_geom_angle
_geom_angle_site_symmetry_1
_geom_angle_site_symmetry_3
O15 La1 O35 163.19(11) . .
O15 La1 O25 85.84(11) . .
O35 La1 O25 86.50(11) . .
O15 La1 O6 120.48(11) . .
O35 La1 O6 74.80(11) . .
O25 La1 O6 92.60(12) . .
O15 La1 O7 80.59(11) . .
O35 La1 O7 82.80(11) . .
O25 La1 O7 71.78(12) . .
O6 La1 O7 153.50(12) . .
O15 La1 O9 77.21(11) . .
O35 La1 O9 93.78(11) . .
O25 La1 O9 119.88(12) . .
O6 La1 O9 145.21(12) . .
O7 La1 O9 48.84(12) . .
O15 La1 O5 74.71(11) . .
O35 La1 O5 116.96(11) . .
O25 La1 O5 72.46(11) . .
O6 La1 O5 48.81(11) . .
O7 La1 O5 137.54(11) . .
O9 La1 O5 148.30(11) . .
O15 La1 O1 73.04(10) . .
O35 La1 O1 121.65(10) . .
O25 La1 O1 138.92(11) . .
O6 La1 O1 70.16(12) . .
O7 La1 O1 135.29(12) . .
O9 La1 O1 89.80(12) . .
O5 La1 O1 68.19(11) . .
O15 La1 O3 110.83(11) . .
O35 La1 O3 78.58(11) . .
O25 La1 O3 162.66(11) . .
O6 La1 O3 75.11(12) . .
O7 La1 O3 114.45(12) . .
O9 La1 O3 70.41(12) . .
O5 La1 O3 106.48(11) . .
O1 La1 O3 48.37(11) . .
O15 La1 N2 97.06(12) . .
O35 La1 N2 96.94(12) . .
O25 La1 N2 83.69(12) . .
O6 La1 N2 24.44(10) . .
O7 La1 N2 155.45(13) . .
O9 La1 N2 154.71(13) . .
O5 La1 N2 24.51(10) . .
O1 La1 N2 65.09(12) . .
O3 La1 N2 89.35(12) . .
O15 La1 N3 75.59(11) . .
O35 La1 N3 90.24(12) . .
O25 La1 N3 95.20(14) . .
O6 La1 N3 162.68(11) . .
O7 La1 N3 24.25(12) . .
O9 La1 N3 24.79(12) . .
O5 La1 N3 148.51(11) . .
O1 La1 N3 112.31(13) . .
O3 La1 N3 93.66(14) . .
N2 La1 N3 172.64(11) . .
O15 La1 N1 93.80(11) . .
O35 La1 N1 98.98(12) . .
O25 La1 N1 157.47(13) . .
O6 La1 N1 68.18(11) . .
O7 La1 N1 130.44(12) . .
O9 La1 N1 81.77(12) . .
O5 La1 N1 85.68(12) . .
O1 La1 N1 24.45(11) . .
O3 La1 N1 24.21(10) . .
N2 La1 N1 73.98(12) . .
N3 La1 N1 106.55(14) . .
N1 O1 La1 97.1(3) . .
N1 O3 La1 96.3(3) . .
N2 O5 La1 96.1(3) . .
N2 O6 La1 97.9(3) . .
N3 O7 La1 97.3(3) . .
N3 O9 La1 96.5(3) . .
C101 O11 C107 119.0(8) . .
C102 O12 C108 116.3(6) . .
C109 O14 C110 118.4(5) . .
C114 O15 La1 148.6(3) . .
C201 O21 C207 117.6(10) . .
C202 O22 C208 116.8(11) . .
C209 O24 C210 116.7(6) . .
C214 O25 La1 143.8(3) . .
C301 O31 C307 116.9(6) . .
C302 O32 C308 118.7(6) . .
C310 O34 C309 120.8(5) . .
C314 O35 La1 135.4(3) . .
C116 N11 C117 125.1(5) . .
C216 N21 C217 126.0(5) . .
C316 N31 C317 125.6(6) . .
O2 N1 O3 123.1(4) . .
O2 N1 O1 119.9(5) . .
O3 N1 O1 116.9(4) . .
O2 N1 La1 169.4(3) . .
O3 N1 La1 59.5(2) . .
O1 N1 La1 58.5(2) . .
O4 N2 O5 122.2(5) . .
O4 N2 O6 121.3(5) . .
O5 N2 O6 116.5(4) . .
O4 N2 La1 173.0(4) . .
O5 N2 La1 59.4(2) . .
O6 N2 La1 57.7(2) . .
O8 N3 O7 122.8(5) . .
O8 N3 O9 120.7(5) . .
O7 N3 O9 116.5(5) . .
O8 N3 La1 170.3(4) . .
O7 N3 La1 58.4(3) . .
O9 N3 La1 58.7(3) . .
O11 C101 C106 125.5(7) . .
O11 C101 C102 115.2(8) . .
C106 C101 C102 119.4(6) . .
O12 C102 C103 125.4(7) . .
O12 C102 C101 114.3(7) . .
C103 C102 C101 120.2(7) . .
C104 C103 C102 119.5(6) . .
C103 C104 C105 121.1(6) . .
C103 C104 C109 121.2(6) . .
C105 C104 C109 117.6(6) . .
C104 C105 C106 119.1(7) . .
C101 C106 C105 120.7(7) . .
O13 C109 O14 122.0(5) . .
O13 C109 C104 128.0(6) . .
O14 C109 C104 110.0(6) . .
C115 C110 O14 119.2(5) . .
C115 C110 C111 123.3(5) . .
O14 C110 C111 117.0(5) . .
C112 C111 C110 117.8(5) . .
C111 C112 C113 122.3(5) . .
C112 C113 C116 119.0(5) . .
C112 C113 C114 119.0(5) . .
C116 C113 C114 122.0(4) . .
O15 C114 C115 121.9(4) . .
O15 C114 C113 119.9(4) . .
C115 C114 C113 118.2(4) . .
C110 C115 C114 119.4(5) . .
N11 C116 C113 125.8(5) . .
N11 C117 C118 110.2(5) . .
C119 C118 C117 113.4(5) . .
C118 C119 C120 111.0(7) . .
C206 C201 C202 126.4(11) . .
C206 C201 O21 127.6(11) . .
C202 C201 O21 105.8(10) . .
C201 C202 O22 120.5(10) . .
C201 C202 C203 121.5(8) . .
O22 C202 C203 118.1(10) . .
C204 C203 C202 111.1(10) . .
C205 C204 C203 125.1(8) . .
C205 C204 C209 125.0(8) . .
C203 C204 C209 109.9(9) . .
C204 C205 C206 121.2(10) . .
C201 C206 C205 114.7(10) . .
O23 C209 O24 120.6(8) . .
O23 C209 C204 127.1(7) . .
O24 C209 C204 112.3(8) . .
C215 C210 O24 118.7(5) . .
C215 C210 C211 122.9(6) . .
O24 C210 C211 118.3(5) . .
C212 C211 C210 117.1(6) . .
C211 C212 C213 122.2(5) . .
C212 C213 C214 119.7(5) . .
C212 C213 C216 119.7(5) . .
C214 C213 C216 120.7(5) . .
O25 C214 C215 121.9(4) . .
O25 C214 C213 120.6(5) . .
C215 C214 C213 117.4(5) . .
C210 C215 C214 120.7(5) . .
N21 C216 C213 124.2(5) . .
N21 C217 C218 110.9(5) . .
C219 C218 C217 113.0(6) . .
C218 C219 C220 112.0(7) . .
C306 C301 O31 125.4(6) . .
C306 C301 C302 121.6(7) . .
O31 C301 C302 113.0(6) . .
O32 C302 C301 118.4(7) . .
O32 C302 C303 123.6(6) . .
C301 C302 C303 118.0(6) . .
C304 C303 C302 120.4(6) . .
C303 C304 C305 119.6(7) . .
C303 C304 C309 123.0(6) . .
C305 C304 C309 117.3(7) . .
C306 C305 C304 118.9(7) . .
C301 C306 C305 121.4(7) . .
O33 C309 O34 120.9(8) . .
O33 C309 C304 128.7(7) . .
O34 C309 C304 110.3(6) . .
C311 C310 C315 122.7(6) . .
C311 C310 O34 121.2(5) . .
C315 C310 O34 116.0(5) . .
C312 C311 C310 118.6(6) . .
C311 C312 C313 121.6(6) . .
C316 C313 C312 118.6(5) . .
C316 C313 C314 122.7(5) . .
C312 C313 C314 118.7(5) . .
O35 C314 C315 122.0(4) . .
O35 C314 C313 120.2(5) . .
C315 C314 C313 117.8(5) . .
C310 C315 C314 120.4(5) . .
N31 C316 C313 126.3(5) . .
N31 C317 C318 111.6(5) . .
C319 C318 C317 110.1(6) . .
C320 C319 C318 114.4(8) . .

loop_
_geom_bond_atom_site_label_1
_geom_bond_atom_site_label_2
_geom_bond_distance
_geom_bond_site_symmetry_2
La1 O15 2.395(3) .
La1 O35 2.413(3) .
La1 O25 2.420(3) .
La1 O6 2.592(3) .
La1 O7 2.618(4) .
La1 O9 2.622(4) .
La1 O5 2.630(3) .
La1 O1 2.633(3) .
La1 O3 2.657(3) .
La1 N2 3.039(5) .
La1 N3 3.047(5) .
La1 N1 3.065(5) .
O1 N1 1.278(5) .
O2 N1 1.233(5) .
O3 N1 1.264(5) .
O4 N2 1.211(6) .
O5 N2 1.268(5) .
O6 N2 1.270(5) .
O7 N3 1.262(6) .
O8 N3 1.224(6) .
O9 N3 1.286(6) .
O11 C101 1.363(8) .
O11 C107 1.413(10) .
O12 C102 1.363(8) .
O12 C108 1.399(10) .
O13 C109 1.196(7) .
O14 C109 1.370(7) .
O14 C110 1.396(6) .
O15 C114 1.309(5) .
O21 C201 1.429(12) .
O21 C207 1.604(14) .
O22 C202 1.431(10) .
O22 C208 1.543(18) .
O23 C209 1.214(10) .
O24 C209 1.355(8) .
O24 C210 1.412(7) .
O25 C214 1.312(6) .
O31 C301 1.381(8) .
O31 C307 1.418(7) .
O32 C302 1.334(8) .
O32 C308 1.409(8) .
O33 C309 1.196(8) .
O34 C310 1.391(7) .
O34 C309 1.396(8) .
O35 C314 1.317(6) .
N11 C116 1.268(6) .
N11 C117 1.457(7) .
N21 C216 1.278(7) .
N21 C217 1.453(7) .
N31 C316 1.282(7) .
N31 C317 1.458(8) .
C101 C106 1.364(10) .
C101 C102 1.403(10) .
C102 C103 1.372(8) .
C103 C104 1.367(8) .
C104 C105 1.383(8) .
C104 C109 1.481(8) .
C105 C106 1.383(9) .
C110 C115 1.372(7) .
C110 C111 1.400(8) .
C111 C112 1.347(8) .
C112 C113 1.414(7) .
C113 C116 1.415(7) .
C113 C114 1.432(7) .
C114 C115 1.406(7) .
C117 C118 1.502(9) .
C118 C119 1.490(9) .
C119 C120 1.560(10) .
C201 C206 1.363(7) .
C201 C202 1.367(13) .
C202 C203 1.481(13) .
C203 C204 1.445(11) .
C204 C205 1.375(12) .
C204 C209 1.515(11) .
C205 C206 1.440(7) .
C210 C215 1.356(7) .
C210 C211 1.413(8) .
C211 C212 1.355(8) .
C212 C213 1.406(8) .
C213 C214 1.428(7) .
C213 C216 1.439(8) .
C214 C215 1.397(7) .
C217 C218 1.570(10) .
C218 C219 1.481(10) .
C219 C220 1.552(10) .
C301 C306 1.350(9) .
C301 C302 1.383(8) .
C302 C303 1.425(9) .
C303 C304 1.368(9) .
C304 C305 1.421(9) .
C304 C309 1.489(10) .
C305 C306 1.376(10) .
C310 C311 1.367(8) .
C310 C315 1.375(7) .
C311 C312 1.356(9) .
C312 C313 1.423(8) .
C313 C316 1.391(8) .
C313 C314 1.424(7) .
C314 C315 1.397(7) .
C317 C318 1.515(9) .
C318 C319 1.509(10) .
C319 C320 1.461(10) .

loop_
_geom_hbond_atom_site_label_D
_geom_hbond_atom_site_label_H
_geom_hbond_atom_site_label_A
_geom_hbond_distance_DH
_geom_hbond_distance_HA
_geom_hbond_distance_DA
_geom_hbond_angle_DHA
_geom_hbond_site_symmetry_A
N11 H11 O15 0.88 1.99 2.660(5) 132.1 .
N21 H21 O25 0.88 1.92 2.617(5) 135.4 .
N31 H31 O35 0.88 2.00 2.678(5) 132.4 .
